data_7027341
loop_
_publ_author_name
'Masters, Vanessa M.'
'Bernhardt, Paul V.'
'Gahan, Lawrence R.'
'Moubaraki, Boujemaa'
'Murray, Keith S.'
'Berry, Kevin J.'

_publ_section_title
;
 Nickel complexes with tris(2-aminoethyl)amine (tren):
 [Ni3(tren)4(H2O)2][Cr(ox)3]2&#x00B7;6H2O (ox&#x2005;=&#x2005;oxalate),
 {[Ni2(tren)3][ClO4]4&#x00B7;H2O}n, and
 [Ni2(tren)2(aepd)][ClO4]4&#x00B7;2H2O
 (aepd&#x2005;=&#x2005;N-(2-aminoethyl)pyrrolidine-3,4-diamine).
 Synthesis, structure and magnetism&#x200A;&#x2020;
;
_journal_issue 14
_journal_name_full 'Journal of the Chemical Society, Dalton Transactions'
_journal_page_first 2323
_journal_paper_doi 10.1039/a901659g
_journal_year 1999
_chemical_formula_sum 'C18 H56 Cl4 N12 Ni2 O18'
_chemical_formula_weight 987.97
_chemical_name_systematic
; 
 ? 
;
_space_group_IT_number 2
_symmetry_cell_setting triclinic
_symmetry_space_group_name_Hall '-P 1'
_symmetry_space_group_name_H-M 'P -1'
_atom_sites_solution_hydrogens geom
_atom_sites_solution_primary Patterson
_atom_sites_solution_secondary difmap
_audit_creation_method SHELXL
_cell_angle_alpha 118.552(7)
_cell_angle_beta 104.250(10)
_cell_angle_gamma 97.470(10)
_cell_formula_units_Z 2
_cell_length_a 9.968(2)
_cell_length_b 15.4800(10)
_cell_length_c 15.684(2)
_cell_measurement_reflns_used 25
_cell_measurement_temperature 293(2)
_cell_measurement_theta_max 12
_cell_measurement_theta_min 10
_cell_volume 1971.3(6)
_computing_cell_refinement CAD4
_computing_data_collection CAD4
_computing_data_reduction XTAL3.2
_computing_molecular_graphics PLATON
_computing_structure_refinement 'SHELXL-93 (Sheldrick, 1993)'
_computing_structure_solution 'SHELXS-86 (Sheldrick, 1990)'
_diffrn_ambient_temperature 293(2)
_diffrn_measurement_device 'Enraf Nonius CAD4'
_diffrn_measurement_method 'omega-2theta scans'
_diffrn_radiation_monochromator graphite
_diffrn_radiation_source 'fine-focus sealed tube'
_diffrn_radiation_type MoK\a
_diffrn_radiation_wavelength 0.71073
_diffrn_reflns_av_R_equivalents 0.0262
_diffrn_reflns_av_sigmaI/netI 0.0466
_diffrn_reflns_limit_h_max 11
_diffrn_reflns_limit_h_min 0
_diffrn_reflns_limit_k_max 18
_diffrn_reflns_limit_k_min -18
_diffrn_reflns_limit_l_max 18
_diffrn_reflns_limit_l_min -18
_diffrn_reflns_number 7353
_diffrn_reflns_theta_max 24.97
_diffrn_reflns_theta_min 1.52
_diffrn_standards_interval_count 250
_diffrn_standards_number 3
_exptl_absorpt_coefficient_mu 1.310
_exptl_absorpt_correction_T_max 1.00
_exptl_absorpt_correction_T_min 0.90
_exptl_absorpt_correction_type empirical
_exptl_crystal_colour prism
_exptl_crystal_density_diffrn 1.664
_exptl_crystal_description purple
_exptl_crystal_F_000 1032
_exptl_crystal_size_max 0.5
_exptl_crystal_size_mid 0.27
_exptl_crystal_size_min 0.10
_refine_diff_density_max 1.463
_refine_diff_density_min -0.577
_refine_diff_density_rms 0.091
_refine_ls_extinction_method none
_refine_ls_goodness_of_fit_all 1.020
_refine_ls_goodness_of_fit_obs 1.065
_refine_ls_matrix_type full
_refine_ls_number_parameters 504
_refine_ls_number_reflns 6916
_refine_ls_number_restraints 0
_refine_ls_restrained_S_all 1.020
_refine_ls_restrained_S_obs 1.065
_refine_ls_R_factor_all 0.0838
_refine_ls_R_factor_obs 0.0470
_refine_ls_shift/esd_max -0.008
_refine_ls_shift/esd_mean 0.000
_refine_ls_structure_factor_coef Fsqd
_refine_ls_weighting_details 'w=1/[\s^2^(Fo^2^)+(0.0853P)^2^+2.5281P] where P=(Fo^2^+2Fc^2^)/3'
_refine_ls_weighting_scheme calc
_refine_ls_wR_factor_all 0.1503
_refine_ls_wR_factor_obs 0.1283
_reflns_number_observed 4761
_reflns_number_total 6916
_reflns_observed_criterion >2sigma(I)
_cod_data_source_file 901659gsup1.cif
_cod_data_source_block 1132lg25
_cod_depositor_comments
;
The following automatic conversions were performed:

'_refine_ls_weighting_scheme' value 'calc
w=1/[\s^2^(Fo^2^)+(0.0853P)^2^+2.5281P] where P=(Fo^2^+2Fc^2^)/3' was
changed to 'calc'. New tag '_refine_ls_weighting_details' was
created. The value of the new tag was set to
'w=1/[\s^2^(Fo^2^)+(0.0853P)^2^+2.5281P] where P=(Fo^2^+2Fc^2^)/3'.

Automatic conversion script
Id: cif_fix_values 3143 2015-03-26 13:38:13Z robertas 
;
_cod_original_cell_volume 1971.3(5)
_cod_original_sg_symbol_H-M P-1
_cod_database_code 7027341

loop_
_symmetry_equiv_pos_as_xyz
'x, y, z'
'-x, -y, -z'

loop_
_atom_site_aniso_label
_atom_site_aniso_U_11
_atom_site_aniso_U_22
_atom_site_aniso_U_33
_atom_site_aniso_U_23
_atom_site_aniso_U_13
_atom_site_aniso_U_12
Ni1 0.0333(3) 0.0276(3) 0.0263(3) 0.0142(3) 0.0105(2) 0.0075(2)
Ni2 0.0284(3) 0.0278(3) 0.0321(3) 0.0162(3) 0.0109(2) 0.0090(2)
N11 0.037(2) 0.029(2) 0.036(2) 0.015(2) 0.009(2) 0.008(2)
N12 0.042(2) 0.037(2) 0.056(3) 0.028(2) 0.025(2) 0.012(2)
N13 0.035(2) 0.036(2) 0.047(3) 0.024(2) 0.013(2) 0.013(2)
N14 0.044(3) 0.048(3) 0.058(3) 0.035(2) 0.026(2) 0.017(2)
C12A 0.068(4) 0.039(3) 0.031(3) 0.017(2) 0.011(3) 0.016(3)
C12B 0.082(4) 0.047(3) 0.051(3) 0.031(3) 0.039(3) 0.023(3)
C13A 0.058(3) 0.029(3) 0.048(3) 0.017(2) 0.020(3) 0.016(2)
C13B 0.047(3) 0.039(3) 0.054(3) 0.024(3) 0.024(3) 0.021(2)
C14A 0.032(3) 0.044(3) 0.060(4) 0.022(3) 0.004(3) 0.007(2)
C14B 0.043(3) 0.048(3) 0.076(4) 0.035(3) 0.028(3) 0.008(3)
N21 0.043(2) 0.043(2) 0.033(2) 0.020(2) 0.017(2) 0.013(2)
N22 0.040(2) 0.037(2) 0.039(2) 0.019(2) 0.009(2) 0.007(2)
N23 0.057(3) 0.039(2) 0.036(2) 0.022(2) 0.015(2) 0.016(2)
N24 0.044(3) 0.042(2) 0.040(2) 0.025(2) 0.011(2) 0.011(2)
C22A 0.045(3) 0.066(4) 0.053(3) 0.031(3) 0.031(3) 0.015(3)
C22B 0.047(3) 0.051(3) 0.053(3) 0.030(3) 0.022(3) 0.004(3)
C23A 0.060(4) 0.038(3) 0.039(3) 0.014(2) 0.021(3) 0.023(3)
C23B 0.062(4) 0.049(3) 0.049(3) 0.026(3) 0.018(3) 0.029(3)
C24A 0.065(4) 0.052(3) 0.029(3) 0.017(3) 0.020(3) 0.016(3)
C24B 0.054(3) 0.064(4) 0.035(3) 0.029(3) 0.011(3) 0.013(3)
N31 0.038(2) 0.031(2) 0.028(2) 0.012(2) 0.012(2) 0.009(2)
N32 0.054(3) 0.033(2) 0.034(2) 0.014(2) 0.014(2) 0.003(2)
N33 0.034(2) 0.033(2) 0.031(2) 0.014(2) 0.009(2) 0.011(2)
N34 0.036(2) 0.041(2) 0.038(2) 0.018(2) 0.011(2) 0.019(2)
C32A 0.046(3) 0.047(3) 0.043(3) 0.021(3) 0.024(2) 0.007(2)
C32B 0.046(3) 0.053(4) 0.050(3) 0.024(3) 0.018(3) -0.002(3)
C33A 0.040(3) 0.040(3) 0.029(2) 0.015(2) 0.011(2) 0.018(2)
C33B 0.037(7) 0.030(5) 0.031(5) 0.012(4) 0.009(4) 0.010(4)
C33C 0.035(8) 0.025(7) 0.024(7) 0.012(5) 0.017(6) 0.014(6)
C34A 0.036(3) 0.045(3) 0.034(3) 0.015(2) 0.006(2) 0.015(2)
C34B 0.028(6) 0.033(5) 0.035(5) 0.014(4) 0.007(4) 0.008(4)
C34C 0.037(9) 0.029(8) 0.027(7) 0.010(6) 0.008(6) 0.009(7)
Cl1 0.0427(7) 0.0439(7) 0.0515(8) 0.0276(7) 0.0150(6) 0.0128(6)
O11 0.043(2) 0.074(3) 0.092(4) 0.039(3) 0.014(2) 0.002(2)
O12 0.059(3) 0.181(7) 0.148(6) 0.121(6) -0.006(4) 0.016(4)
O13 0.172(6) 0.057(3) 0.186(7) 0.075(4) 0.118(6) 0.055(4)
O14 0.178(7) 0.116(5) 0.097(5) 0.042(4) 0.096(5) 0.042(5)
Cl2 0.0373(7) 0.0424(7) 0.0499(8) 0.0283(6) 0.0133(6) 0.0114(5)
O21 0.045(2) 0.102(4) 0.084(3) 0.047(3) 0.028(2) 0.028(3)
O22 0.142(5) 0.066(3) 0.102(4) 0.059(3) 0.067(4) 0.057(3)
O23 0.090(4) 0.124(5) 0.092(4) 0.085(4) 0.048(3) 0.048(3)
O24 0.058(3) 0.095(4) 0.080(4) 0.031(3) -0.005(3) -0.012(3)
Cl3 0.0506(8) 0.0425(7) 0.0526(8) 0.0244(7) 0.0183(6) 0.0104(6)
Cl4 0.0436(8) 0.0480(8) 0.0674(10) 0.0321(8) 0.0107(7) 0.0125(6)
O41 0.110(4) 0.087(4) 0.074(3) 0.026(3) 0.007(3) 0.058(3)
O42 0.078(3) 0.051(3) 0.103(4) 0.023(3) 0.022(3) 0.012(3)
O43 0.218(9) 0.187(8) 0.143(6) 0.139(7) 0.068(6) 0.092(7)
O44 0.096(5) 0.089(5) 0.168(7) 0.001(4) 0.065(5) -0.030(4)
O1 0.079(3) 0.072(3) 0.060(3) 0.031(2) 0.031(2) 0.019(3)
O2 0.081(3) 0.112(4) 0.084(3) 0.068(3) 0.040(3) 0.046(3)

loop_
_atom_site_label
_atom_site_type_symbol
_atom_site_fract_x
_atom_site_fract_y
_atom_site_fract_z
_atom_site_U_iso_or_equiv
_atom_site_thermal_displace_type
_atom_site_occupancy
_atom_site_calc_flag
_atom_site_refinement_flags
_atom_site_disorder_group
Ni1 Ni 0.23963(6) 0.87015(4) 0.12605(4) 0.0293(2) Uani 1 d . .
Ni2 Ni 0.21650(6) 1.30932(4) 0.52739(4) 0.0291(2) Uani 1 d . .
N11 N 0.3494(4) 1.4229(3) 0.6792(3) 0.0362(9) Uani 1 d . .
N12 N 0.1017(5) 1.2659(3) 0.6068(3) 0.0422(10) Uani 1 d . .
H12A H 0.0136(5) 1.2755(3) 0.5938(3) 0.051 Uiso 1 d R .
H12B H 0.0900(5) 1.1989(3) 0.5837(3) 0.051 Uiso 1 d R .
N13 N 0.1155(4) 1.4236(3) 0.5414(3) 0.0388(10) Uani 1 d . .
H13A H 0.1508(4) 1.4574(3) 0.5145(3) 0.047 Uiso 1 d R .
H13B H 0.0196(4) 1.3950(3) 0.5064(3) 0.047 Uiso 1 d R .
N14 N 0.3768(5) 1.3696(3) 0.4877(4) 0.0448(11) Uani 1 d . .
H14A H 0.4176(5) 1.3210(3) 0.4548(4) 0.054 Uiso 1 d R .
H14B H 0.3369(5) 1.3900(3) 0.4450(4) 0.054 Uiso 1 d R .
C12A C 0.3408(7) 1.3751(4) 0.7401(4) 0.0483(14) Uani 1 d . .
H12C H 0.3889(7) 1.4266(4) 0.8134(4) 0.058 Uiso 1 d R .
H12D H 0.3897(7) 1.3221(4) 0.7218(4) 0.058 Uiso 1 d R .
C12B C 0.1840(7) 1.3286(5) 0.7192(4) 0.054(2) Uani 1 d . .
H12E H 0.1787(7) 1.2861(5) 0.7485(4) 0.065 Uiso 1 d R .
H12F H 0.1417(7) 1.3831(5) 0.7522(4) 0.065 Uiso 1 d R .
C13A C 0.2994(6) 1.5162(4) 0.7143(4) 0.0457(13) Uani 1 d . .
H13C H 0.3613(6) 1.5667(4) 0.7101(4) 0.055 Uiso 1 d R .
H13D H 0.3089(6) 1.5453(4) 0.7865(4) 0.055 Uiso 1 d R .
C13B C 0.1431(6) 1.4942(4) 0.6506(4) 0.0449(13) Uani 1 d . .
H13E H 0.0784(6) 1.4648(4) 0.6733(4) 0.054 Uiso 1 d R .
H13F H 0.1248(6) 1.5580(4) 0.6610(4) 0.054 Uiso 1 d R .
C14A C 0.4960(6) 1.4447(4) 0.6744(5) 0.0504(14) Uani 1 d . .
H14C H 0.5359(6) 1.3885(4) 0.6663(5) 0.061 Uiso 1 d R .
H14D H 0.5592(6) 1.5069(4) 0.7386(5) 0.061 Uiso 1 d R .
C14B C 0.4877(6) 1.4580(5) 0.5842(5) 0.0535(15) Uani 1 d . .
H14E H 0.4635(6) 1.5209(5) 0.5979(5) 0.064 Uiso 1 d R .
H14F H 0.5811(6) 1.4632(5) 0.5759(5) 0.064 Uiso 1 d R .
N21 N 0.3381(5) 0.8015(3) 0.0160(3) 0.0385(10) Uani 1 d . .
N22 N 0.4208(5) 0.9994(3) 0.1931(3) 0.0408(10) Uani 1 d . .
H22A H 0.3942(5) 1.0575(3) 0.2185(3) 0.049 Uiso 1 d R .
H22B H 0.4890(5) 1.0031(3) 0.2455(3) 0.049 Uiso 1 d R .
N23 N 0.3562(5) 0.7995(3) 0.1959(3) 0.0432(10) Uani 1 d . .
H23A H 0.4187(5) 0.8481(3) 0.2599(3) 0.052 Uiso 1 d R .
H23B H 0.2939(5) 0.7569(3) 0.2020(3) 0.052 Uiso 1 d R .
N24 N 0.1316(5) 0.9057(3) 0.0143(3) 0.0414(10) Uani 1 d . .
H24A H 0.0352(5) 0.8829(3) -0.0039(3) 0.050 Uiso 1 d R .
H24B H 0.1565(5) 0.9742(3) 0.0431(3) 0.050 Uiso 1 d R .
C22A C 0.4768(6) 0.8780(5) 0.0461(5) 0.0524(15) Uani 1 d . .
H22C H 0.4923(6) 0.8673(5) -0.0165(5) 0.063 Uiso 1 d R .
H22D H 0.5564(6) 0.8656(5) 0.0843(5) 0.063 Uiso 1 d R .
C22B C 0.4776(6) 0.9871(4) 0.1108(5) 0.0498(14) Uani 1 d . .
H22E H 0.5757(6) 1.0319(4) 0.1418(5) 0.060 Uiso 1 d R .
H22F H 0.4187(6) 1.0063(4) 0.0673(5) 0.060 Uiso 1 d R .
C23A C 0.3663(7) 0.7121(4) 0.0192(4) 0.0469(13) Uani 1 d . .
H23C H 0.4300(7) 0.6864(4) -0.0187(4) 0.056 Uiso 1 d R .
H23D H 0.2759(7) 0.6579(4) -0.0141(4) 0.056 Uiso 1 d R .
C23B C 0.4357(7) 0.7415(5) 0.1315(4) 0.0520(14) Uani 1 d . .
H23E H 0.4354(7) 0.6797(5) 0.1332(4) 0.062 Uiso 1 d R .
H23F H 0.5354(7) 0.7828(5) 0.1595(4) 0.062 Uiso 1 d R .
C24A C 0.2329(7) 0.7704(4) -0.0850(4) 0.0498(14) Uani 1 d . .
H24C H 0.1547(7) 0.7113(4) -0.1073(4) 0.060 Uiso 1 d R .
H24D H 0.2798(7) 0.7502(4) -0.1361(4) 0.060 Uiso 1 d R .
C24B C 0.1719(6) 0.8567(5) -0.0787(4) 0.0511(14) Uani 1 d . .
H24E H 0.2433(6) 0.9076(5) -0.0762(4) 0.061 Uiso 1 d R .
H24F H 0.0873(6) 0.8297(5) -0.1403(4) 0.061 Uiso 1 d R .
N31 N 0.1473(4) 0.9419(3) 0.2450(3) 0.0339(9) Uani 1 d . .
N32 N 0.0503(5) 0.7439(3) 0.0597(3) 0.0432(11) Uani 1 d . .
H32A H 0.0050(5) 0.7216(3) -0.0074(3) 0.052 Uiso 1 d R .
H32B H 0.0750(5) 0.6916(3) 0.0634(3) 0.052 Uiso 1 d R .
N33 N 0.3156(4) 1.1848(3) 0.5062(3) 0.0347(9) Uani 1 d . .
H33A H 0.4126(4) 1.2086(3) 0.5293(3) 0.042 Uiso 0.60(2) d PR 1
H33B H 0.2910(4) 1.1562(3) 0.5405(3) 0.042 Uiso 0.60(2) d PR 1
H33C H 0.3985(4) 1.1954(3) 0.4947(3) 0.042 Uiso 0.40(2) d PR 2
H33D H 0.3337(4) 1.1788(3) 0.5620(3) 0.042 Uiso 0.40(2) d PR 2
N34 N 0.0775(4) 1.1988(3) 0.3714(3) 0.0391(10) Uani 1 d . .
H34A H -0.0153(4) 1.1968(3) 0.3648(3) 0.047 Uiso 0.60(2) d PR 1
H34B H 0.0997(4) 1.2151(3) 0.3277(3) 0.047 Uiso 0.60(2) d PR 1
H34C H -0.0087(4) 1.1697(3) 0.3691(3) 0.047 Uiso 0.40(2) d PR 2
H34D H 0.0635(4) 1.2276(3) 0.3332(3) 0.047 Uiso 0.40(2) d PR 2
C32A C 0.0453(6) 0.8532(4) 0.2324(4) 0.0455(13) Uani 1 d . .
H32C H -0.0163(6) 0.8782(4) 0.2725(4) 0.055 Uiso 1 d R .
H32D H 0.0993(6) 0.8174(4) 0.2579(4) 0.055 Uiso 1 d R .
C32B C -0.0461(6) 0.7806(5) 0.1196(4) 0.0533(15) Uani 1 d . .
H32E H -0.1122(6) 0.7227(5) 0.1108(4) 0.064 Uiso 1 d R .
H32F H -0.1026(6) 0.8156(5) 0.0944(4) 0.064 Uiso 1 d R .
C33A C 0.2604(6) 1.0025(4) 0.3529(4) 0.0376(11) Uani 1 d . .
H33E H 0.2366(6) 0.9786(4) 0.3958(4) 0.045 Uiso 0.60(2) d PR 1
H33F H 0.3550(6) 0.9960(4) 0.3503(4) 0.045 Uiso 0.60(2) d PR 1
H33G H 0.3543(6) 1.0261(4) 0.3514(4) 0.045 Uiso 0.40(2) d PR 2
H33H H 0.2674(6) 0.9607(4) 0.3832(4) 0.045 Uiso 0.40(2) d PR 2
C33B C 0.2564(15) 1.1092(8) 0.3940(9) 0.035(3) Uani 0.60(2) d P 1
H33I H 0.3087(15) 1.1362(8) 0.3624(9) 0.042 Uiso 0.60(2) d PR 1
C33C C 0.2044(21) 1.0939(11) 0.4151(11) 0.026(4) Uani 0.40(2) d P 2
H33J H 0.1241(21) 1.0720(11) 0.4327(11) 0.031 Uiso 0.40(2) d PR 2
C34A C 0.0675(6) 1.0149(4) 0.2363(4) 0.0426(12) Uani 1 d . .
H34E H 0.1028(6) 1.0434(4) 0.2000(4) 0.051 Uiso 0.60(2) d PR 1
H34F H -0.0355(6) 0.9807(4) 0.2001(4) 0.051 Uiso 0.60(2) d PR 1
H34G H -0.0305(6) 0.9948(4) 0.2335(4) 0.051 Uiso 0.40(2) d PR 2
H34H H 0.0634(6) 1.0147(4) 0.1738(4) 0.051 Uiso 0.40(2) d PR 2
C34B C 0.1001(15) 1.0975(9) 0.3468(8) 0.034(3) Uani 0.60(2) d P 1
H34I H 0.0453(15) 1.0699(9) 0.3768(8) 0.041 Uiso 0.60(2) d PR 1
C34C C 0.1564(23) 1.1267(14) 0.3359(11) 0.034(4) Uani 0.40(2) d P 2
H34J H 0.2397(23) 1.1563(14) 0.3258(11) 0.041 Uiso 0.40(2) d PR 2
Cl1 Cl 0.29370(14) 0.72241(10) 0.59465(11) 0.0453(3) Uani 1 d . .
O11 O 0.4295(5) 0.7750(4) 0.6043(4) 0.0758(14) Uani 1 d . .
O12 O 0.1844(6) 0.7292(6) 0.5233(6) 0.125(3) Uani 1 d . .
O13 O 0.2843(8) 0.6190(4) 0.5569(6) 0.119(3) Uani 1 d . .
O14 O 0.2702(9) 0.7673(5) 0.6885(5) 0.127(3) Uani 1 d . .
Cl2 Cl -0.24801(13) 0.98568(10) 0.37884(10) 0.0420(3) Uani 1 d . .
O21 O -0.3814(5) 0.9961(4) 0.3945(4) 0.0763(14) Uani 1 d . .
O22 O -0.2384(7) 0.8875(4) 0.3552(4) 0.089(2) Uani 1 d . .
O23 O -0.2458(6) 0.9954(5) 0.2941(4) 0.084(2) Uani 1 d . .
O24 O -0.1323(5) 1.0587(4) 0.4705(4) 0.095(2) Uani 1 d . .
Cl3 Cl 0.1062(2) 0.54122(11) 0.17244(11) 0.0493(3) Uani 1 d . .
O31 O 0.1673(10) 0.5760(7) 0.2831(6) 0.069(3) Uiso 0.618(12) d P 3
O32 O -0.0274(10) 0.4681(7) 0.1326(7) 0.078(3) Uiso 0.618(12) d P 3
O33 O 0.0910(10) 0.6232(7) 0.1611(7) 0.085(3) Uiso 0.618(12) d P 3
O34 O 0.2008(12) 0.4899(9) 0.1226(8) 0.104(4) Uiso 0.618(12) d P 3
O31' O 0.1903(20) 0.5973(14) 0.1462(13) 0.106(6) Uiso 0.382(12) d P 4
O32' O 0.1484(21) 0.4518(15) 0.1505(15) 0.117(7) Uiso 0.382(12) d P 4
O33' O -0.0503(17) 0.5000(13) 0.1087(13) 0.088(5) Uiso 0.382(12) d P 4
O34' O 0.1214(20) 0.6092(14) 0.2816(13) 0.097(6) Uiso 0.382(12) d P 4
Cl4 Cl 0.2741(2) 0.21303(11) 0.13516(12) 0.0544(4) Uani 1 d . .
O41 O 0.1714(7) 0.2680(4) 0.1341(4) 0.100(2) Uani 1 d . .
O42 O 0.2228(6) 0.1184(4) 0.0366(5) 0.089(2) Uani 1 d . .
O43 O 0.2794(10) 0.1905(7) 0.2122(6) 0.154(3) Uani 1 d . .
O44 O 0.4050(7) 0.2691(5) 0.1514(6) 0.151(3) Uani 1 d . .
O1 O 0.6420(5) 1.1979(4) 0.5989(3) 0.0707(13) Uani 1 d . .
H11 H 0.6541(5) 1.1547(4) 0.5491(3) 0.106 Uiso 1 d R .
H12 H 0.6943(5) 1.2524(4) 0.6137(3) 0.106 Uiso 1 d R .
O2 O 0.1460(5) 0.4045(4) 0.3333(4) 0.0806(15) Uani 1 d . .
H21 H 0.1448(5) 0.3785(4) 0.2850(4) 0.121 Uiso 1 d R .
H22 H 0.1215(5) 0.4645(4) 0.3341(4) 0.121 Uiso 1 d R .

loop_
_atom_type_symbol
_atom_type_description
_atom_type_scat_dispersion_real
_atom_type_scat_dispersion_imag
_atom_type_scat_source
C C 0.0033 0.0016 'International Tables Vol C Tables 4.2.6.8 and 6.1.1.4'
H H 0.0000 0.0000 'International Tables Vol C Tables 4.2.6.8 and 6.1.1.4'
Cl Cl 0.1484 0.1585 'International Tables Vol C Tables 4.2.6.8 and 6.1.1.4'
N N 0.0061 0.0033 'International Tables Vol C Tables 4.2.6.8 and 6.1.1.4'
O O 0.0106 0.0060 'International Tables Vol C Tables 4.2.6.8 and 6.1.1.4'
Ni Ni 0.3393 1.1124 'International Tables Vol C Tables 4.2.6.8 and 6.1.1.4'

loop_
_geom_angle_atom_site_label_1
_geom_angle_atom_site_label_2
_geom_angle_atom_site_label_3
_geom_angle
N21 Ni1 N22 83.3(2)
N21 Ni1 N32 98.7(2)
N22 Ni1 N32 177.4(2)
N21 Ni1 N23 82.4(2)
N22 Ni1 N23 93.4(2)
N32 Ni1 N23 88.5(2)
N21 Ni1 N24 81.2(2)
N22 Ni1 N24 91.0(2)
N32 Ni1 N24 87.7(2)
N23 Ni1 N24 162.4(2)
N21 Ni1 N31 177.3(2)
N22 Ni1 N31 95.4(2)
N32 Ni1 N31 82.7(2)
N23 Ni1 N31 95.3(2)
N24 Ni1 N31 101.2(2)
N11 Ni2 N13 82.8(2)
N11 Ni2 N14 83.8(2)
N13 Ni2 N14 92.0(2)
N11 Ni2 N34 177.3(2)
N13 Ni2 N34 94.6(2)
N14 Ni2 N34 95.5(2)
N11 Ni2 N12 82.0(2)
N13 Ni2 N12 92.6(2)
N14 Ni2 N12 164.4(2)
N34 Ni2 N12 99.0(2)
N11 Ni2 N33 99.6(2)
N13 Ni2 N33 177.6(2)
N14 Ni2 N33 88.5(2)
N34 Ni2 N33 83.01(15)
N12 Ni2 N33 87.6(2)
C12A N11 C13A 113.4(4)
C12A N11 C14A 112.2(4)
C13A N11 C14A 110.7(4)
C12A N11 Ni2 104.8(3)
C13A N11 Ni2 110.1(3)
C14A N11 Ni2 105.0(3)
C12B N12 Ni2 109.5(3)
C13B N13 Ni2 108.4(3)
C14B N14 Ni2 108.5(3)
N11 C12A C12B 110.1(4)
N12 C12B C12A 110.5(4)
N11 C13A C13B 112.8(4)
N13 C13B C13A 109.9(4)
N11 C14A C14B 109.9(4)
N14 C14B C14A 110.3(4)
C23A N21 C24A 111.5(4)
C23A N21 C22A 110.9(4)
C24A N21 C22A 112.7(4)
C23A N21 Ni1 106.3(3)
C24A N21 Ni1 106.3(3)
C22A N21 Ni1 108.8(3)
C22B N22 Ni1 107.5(3)
C23B N23 Ni1 109.6(3)
C24B N24 Ni1 110.3(3)
C22B C22A N21 113.1(4)
N22 C22B C22A 110.1(4)
N21 C23A C23B 110.4(4)
N23 C23B C23A 110.9(4)
N21 C24A C24B 111.2(4)
N24 C24B C24A 110.9(4)
C32A N31 C34A 109.9(4)
C32A N31 C33A 109.8(4)
C34A N31 C33A 105.8(4)
C32A N31 Ni1 103.9(3)
C34A N31 Ni1 115.2(3)
C33A N31 Ni1 112.3(3)
C32B N32 Ni1 107.8(3)
C33C N33 Ni2 102.7(5)
C33B N33 Ni2 104.9(4)
C34C N34 Ni2 102.9(6)
C34B N34 Ni2 107.2(4)
N31 C32A C32B 109.5(4)
N32 C32B C32A 108.8(5)
C33B C33A N31 105.0(5)
N31 C33A C33C 104.6(6)
N33 C33B C33A 120.6(9)
N33 C33B C34B 112.3(12)
C33A C33B C34B 103.1(10)
N33 C33C C34C 104.9(16)
N33 C33C C33A 115.2(12)
C34C C33C C33A 100.6(13)
C34B C34A N31 103.7(5)
N31 C34A C34C 106.7(6)
N34 C34B C33B 110.7(11)
N34 C34B C34A 119.6(9)
C33B C34B C34A 101.0(10)
N34 C34C C33C 109.2(16)
N34 C34C C34A 117.2(13)
C33C C34C C34A 97.8(14)
O14 Cl1 O13 110.4(4)
O14 Cl1 O12 107.5(5)
O13 Cl1 O12 108.9(5)
O14 Cl1 O11 111.7(4)
O13 Cl1 O11 110.1(4)
O12 Cl1 O11 108.1(4)
O24 Cl2 O22 108.1(4)
O24 Cl2 O23 112.5(4)
O22 Cl2 O23 108.8(3)
O24 Cl2 O21 109.6(3)
O22 Cl2 O21 108.9(4)
O23 Cl2 O21 109.0(3)
O33 Cl3 O32 111.9(6)
O31' Cl3 O32' 108.4(11)
O33 Cl3 O34 112.4(6)
O32 Cl3 O34 108.3(6)
O31' Cl3 O34' 108.0(10)
O32' Cl3 O34' 114.9(11)
O33 Cl3 O31 110.7(5)
O32 Cl3 O31 105.7(5)
O34 Cl3 O31 107.4(6)
O31' Cl3 O33' 114.8(10)
O32' Cl3 O33' 103.0(10)
O34' Cl3 O33' 107.9(10)
O44 Cl4 O43 112.3(6)
O44 Cl4 O41 110.0(5)
O43 Cl4 O41 108.0(5)
O44 Cl4 O42 110.4(4)
O43 Cl4 O42 108.5(5)
O41 Cl4 O42 107.5(3)

loop_
_geom_bond_atom_site_label_1
_geom_bond_atom_site_label_2
_geom_bond_distance
Ni1 N21 2.103(4)
Ni1 N22 2.118(4)
Ni1 N32 2.143(4)
Ni1 N23 2.144(4)
Ni1 N24 2.164(4)
Ni1 N31 2.165(4)
Ni2 N11 2.087(4)
Ni2 N13 2.096(4)
Ni2 N14 2.113(4)
Ni2 N34 2.132(4)
Ni2 N12 2.147(4)
Ni2 N33 2.202(4)
N11 C12A 1.472(7)
N11 C13A 1.482(6)
N11 C14A 1.485(7)
N12 C12B 1.473(7)
N13 C13B 1.451(7)
N14 C14B 1.479(7)
C12A C12B 1.516(9)
C13A C13B 1.521(8)
C14A C14B 1.508(8)
N21 C23A 1.469(7)
N21 C24A 1.471(7)
N21 C22A 1.502(7)
N22 C22B 1.476(7)
N23 C23B 1.472(7)
N24 C24B 1.475(7)
C22A C22B 1.495(8)
C23A C23B 1.529(8)
C24A C24B 1.509(8)
N31 C32A 1.495(6)
N31 C34A 1.502(6)
N31 C33A 1.511(6)
N32 C32B 1.485(7)
N33 C33C 1.46(2)
N33 C33B 1.468(11)
N34 C34C 1.42(2)
N34 C34B 1.488(11)
C32A C32B 1.505(8)
C33A C33B 1.468(11)
C33A C33C 1.556(14)
C33B C34B 1.50(2)
C33C C34C 1.55(3)
C34A C34B 1.497(11)
C34A C34C 1.60(2)
Cl1 O14 1.392(6)
Cl1 O13 1.397(5)
Cl1 O12 1.411(5)
Cl1 O11 1.418(5)
Cl2 O24 1.402(5)
Cl2 O22 1.405(5)
Cl2 O23 1.412(5)
Cl2 O21 1.425(4)
Cl3 O33 1.385(9)
Cl3 O31' 1.39(2)
Cl3 O32 1.403(9)
Cl3 O32' 1.41(2)
Cl3 O34 1.447(11)
Cl3 O34' 1.47(2)
Cl3 O31 1.474(9)
Cl3 O33' 1.48(2)
Cl4 O44 1.361(6)
Cl4 O43 1.400(6)
Cl4 O41 1.416(5)
Cl4 O42 1.431(5)
